data_7054563
loop_
_publ_author_name
'Chen, Wen-Bin'
'Li, Zhi-Xin'
'Yu, Xin-Wei'
'Yang, Meng'
'Qiu, Yan-Xuan'
'Dong, Wen'

_publ_section_title
;
 M2+and Ln3+-catalyzed synthesis of a [1,2,4]triazine core via
 intramolecular C--H/N--H functionalization and C--N bond formation (M =
 Mn, Zn, Cd; Ln = Dy, Tb)
;
_journal_issue 2
_journal_name_full 'New J. Chem.'
_journal_page_first 1222
_journal_paper_doi 10.1039/C4NJ01027B
_journal_volume 39
_journal_year 2015
_chemical_formula_sum 'C16 H16 N10 O6 Zn'
_chemical_formula_weight 509.78
_chemical_name_systematic
; 
 ? 
;
_space_group_IT_number 15
_symmetry_cell_setting monoclinic
_symmetry_space_group_name_Hall '-C 2yc'
_symmetry_space_group_name_H-M 'C 1 2/c 1'
_atom_sites_solution_hydrogens geom
_atom_sites_solution_primary direct
_atom_sites_solution_secondary difmap
_audit_creation_method SHELXL-97
_audit_update_record
;
2014-11-19 deposited with the CCDC.
2014-11-25 downloaded from the CCDC.
;
_cell_angle_alpha 90.00
_cell_angle_beta 94.235(8)
_cell_angle_gamma 90.00
_cell_formula_units_Z 4
_cell_length_a 19.020(3)
_cell_length_b 8.0801(12)
_cell_length_c 11.9530(17)
_cell_measurement_reflns_used 4169
_cell_measurement_temperature 293(2)
_cell_measurement_theta_max 27.49
_cell_measurement_theta_min 2.74
_cell_volume 1832.0(5)
_computing_cell_refinement 'Bruker SMART'
_computing_data_collection 'Bruker SMART'
_computing_data_reduction 'Bruker SMART'
_computing_molecular_graphics 'Bruker SHELXTL'
_computing_publication_material 'Bruker SHELXTL'
_computing_structure_refinement 'SHELXL-97 (Sheldrick, 1997)'
_computing_structure_solution 'SHELXS-97 (Sheldrick, 1990)'
_diffrn_ambient_temperature 293(2)
_diffrn_detector_area_resol_mean none
_diffrn_measured_fraction_theta_full 0.991
_diffrn_measured_fraction_theta_max 0.991
_diffrn_measurement_device_type 'CCD area detector'
_diffrn_measurement_method 'phi and omega scans'
_diffrn_radiation_monochromator graphite
_diffrn_radiation_source 'fine-focus sealed tube'
_diffrn_radiation_type MoK\a
_diffrn_radiation_wavelength 0.71073
_diffrn_reflns_av_R_equivalents 0.0197
_diffrn_reflns_av_sigmaI/netI 0.0199
_diffrn_reflns_limit_h_max 23
_diffrn_reflns_limit_h_min -24
_diffrn_reflns_limit_k_max 10
_diffrn_reflns_limit_k_min -10
_diffrn_reflns_limit_l_max 15
_diffrn_reflns_limit_l_min -15
_diffrn_reflns_number 7256
_diffrn_reflns_theta_full 27.52
_diffrn_reflns_theta_max 27.52
_diffrn_reflns_theta_min 2.15
_diffrn_standards_decay_% none
_diffrn_standards_interval_count none
_diffrn_standards_interval_time none
_diffrn_standards_number none
_exptl_absorpt_coefficient_mu 1.407
_exptl_absorpt_correction_T_max 0.8608
_exptl_absorpt_correction_T_min 0.7761
_exptl_absorpt_correction_type empirical
_exptl_absorpt_process_details SADABS
_exptl_crystal_colour yellow
_exptl_crystal_density_diffrn 1.848
_exptl_crystal_density_meas ?
_exptl_crystal_density_method 'not measured'
_exptl_crystal_description block
_exptl_crystal_F_000 1040.0
_exptl_crystal_size_max 0.19
_exptl_crystal_size_mid 0.14
_exptl_crystal_size_min 0.11
_refine_diff_density_max 0.323
_refine_diff_density_min -0.209
_refine_diff_density_rms 0.052
_refine_ls_extinction_coef 0.0017(2)
_refine_ls_extinction_expression Fc^*^=kFc[1+0.001xFc^2^\l^3^/sin(2\q)]^-1/4^
_refine_ls_extinction_method SHELXL
_refine_ls_goodness_of_fit_ref 1.068
_refine_ls_hydrogen_treatment constr
_refine_ls_matrix_type full
_refine_ls_number_parameters 156
_refine_ls_number_reflns 2097
_refine_ls_number_restraints 0
_refine_ls_restrained_S_all 1.068
_refine_ls_R_factor_all 0.0281
_refine_ls_R_factor_gt 0.0251
_refine_ls_shift/su_max 0.030
_refine_ls_shift/su_mean 0.013
_refine_ls_structure_factor_coef Fsqd
_refine_ls_weighting_details 'calc w=1/[\s^2^(Fo^2^)+(0.0320P)^2^+1.4790P] where P=(Fo^2^+2Fc^2^)/3'
_refine_ls_weighting_scheme calc
_refine_ls_wR_factor_gt 0.0639
_refine_ls_wR_factor_ref 0.0653
_reflns_number_gt 1943
_reflns_number_total 2116
_reflns_threshold_expression >2sigma(I)
_cod_data_source_file c4nj01027b2.cif
_cod_data_source_block 3
_cod_depositor_comments
;
The following automatic conversions were performed:

'_exptl_crystal_density_meas' value 'not measured' was changed to '?'
- the value is perceived as not measured.

Automatic conversion script
Id: cif_fix_values 3008 2015-01-20 13:52:24Z robertas 

 Adding full bibliography for 7054561--7054565.cif.
;
_cod_original_sg_symbol_H-M C2/c
_cod_database_code 7054563

loop_
_symmetry_equiv_pos_as_xyz
'x, y, z'
'-x, y, -z+1/2'
'x+1/2, y+1/2, z'
'-x+1/2, y+1/2, -z+1/2'
'-x, -y, -z'
'x, -y, z-1/2'
'-x+1/2, -y+1/2, -z'
'x+1/2, -y+1/2, z-1/2'

loop_
_atom_site_label
_atom_site_type_symbol
_atom_site_fract_x
_atom_site_fract_y
_atom_site_fract_z
_atom_site_U_iso_or_equiv
_atom_site_adp_type
_atom_site_occupancy
_atom_site_symmetry_multiplicity
_atom_site_calc_flag
_atom_site_refinement_flags
Zn1 Zn 0.0000 0.36107(3) 0.2500 0.02357(10) Uani 1 2 d S
O1 O 0.45914(6) 0.31972(16) 0.08224(10) 0.0301(3) Uani 1 1 d .
O2 O -0.02830(6) 0.33433(16) 0.07886(10) 0.0315(3) Uani 1 1 d .
O3 O 0.0000 0.6114(2) 0.2500 0.0382(4) Uani 1 2 d S
O4 O 0.0000 0.0737(2) 0.2500 0.0342(4) Uani 1 2 d S
N1 N 0.21752(7) 0.33271(15) 0.16823(10) 0.0198(3) Uani 1 1 d .
N2 N 0.21776(7) 0.22523(17) 0.25609(11) 0.0232(3) Uani 1 1 d .
N3 N 0.10913(7) 0.33660(16) 0.21873(11) 0.0232(3) Uani 1 1 d .
N4 N 0.13770(7) 0.50803(17) 0.06047(12) 0.0262(3) Uani 1 1 d .
N5 N 0.19003(7) 0.55018(17) -0.00053(11) 0.0255(3) Uani 1 1 d .
C1 C 0.15176(8) 0.2347(2) 0.28196(13) 0.0244(3) Uani 1 1 d .
H1 H 0.1354 0.1742 0.3409 0.029 Uiso 1 1 calc R
C2 C 0.15252(8) 0.39922(19) 0.14528(13) 0.0208(3) Uani 1 1 d .
C3 C 0.25546(8) 0.48825(19) 0.02114(13) 0.0217(3) Uani 1 1 d .
C4 C 0.27409(8) 0.37401(18) 0.10844(13) 0.0199(3) Uani 1 1 d .
C5 C 0.34093(8) 0.3127(2) 0.13044(13) 0.0232(3) Uani 1 1 d .
H5 H 0.3507 0.2375 0.1884 0.028 Uiso 1 1 calc R
C6 C 0.39462(8) 0.36625(19) 0.06314(13) 0.0232(3) Uani 1 1 d .
C7 C 0.37623(8) 0.4799(2) -0.02642(13) 0.0257(3) Uani 1 1 d .
H7 H 0.4110 0.5141 -0.0720 0.031 Uiso 1 1 calc R
C8 C 0.30982(8) 0.5393(2) -0.04685(13) 0.0246(3) Uani 1 1 d .
H8 H 0.2998 0.6135 -0.1054 0.029 Uiso 1 1 calc R
H2 H -0.0054 0.2839 0.0369 0.039(6) Uiso 1 1 d R
H3 H -0.0555 0.3911 0.0428 0.057(8) Uiso 1 1 d R
H4 H -0.0138 0.6609 0.1966 0.040(6) Uiso 1 1 d R
H6 H -0.0097 0.0142 0.1978 0.051(7) Uiso 1 1 d R

loop_
_atom_site_aniso_label
_atom_site_aniso_U_11
_atom_site_aniso_U_22
_atom_site_aniso_U_33
_atom_site_aniso_U_23
_atom_site_aniso_U_13
_atom_site_aniso_U_12
Zn1 0.01684(14) 0.03027(16) 0.02383(15) 0.000 0.00298(10) 0.000
O1 0.0189(5) 0.0424(7) 0.0293(6) 0.0023(5) 0.0035(5) 0.0056(5)
O2 0.0245(6) 0.0484(8) 0.0216(6) -0.0019(5) 0.0007(5) 0.0126(6)
O3 0.0563(12) 0.0273(9) 0.0291(10) 0.000 -0.0106(9) 0.000
O4 0.0365(10) 0.0317(9) 0.0336(10) 0.000 -0.0028(8) 0.000
N1 0.0168(6) 0.0218(6) 0.0209(6) 0.0019(5) 0.0011(5) 0.0004(5)
N2 0.0221(6) 0.0264(7) 0.0210(6) 0.0045(5) 0.0012(5) 0.0002(5)
N3 0.0186(6) 0.0273(7) 0.0238(7) 0.0025(5) 0.0033(5) 0.0007(5)
N4 0.0198(6) 0.0292(7) 0.0296(7) 0.0073(6) 0.0018(5) 0.0022(6)
N5 0.0221(7) 0.0270(7) 0.0274(7) 0.0050(6) 0.0016(5) 0.0013(6)
C1 0.0226(8) 0.0279(8) 0.0228(8) 0.0036(6) 0.0035(6) -0.0008(6)
C2 0.0164(7) 0.0235(7) 0.0224(7) 0.0001(6) 0.0006(6) 0.0009(6)
C3 0.0215(7) 0.0217(7) 0.0216(7) -0.0005(6) 0.0005(6) -0.0005(6)
C4 0.0197(7) 0.0198(7) 0.0204(7) -0.0021(6) 0.0023(6) -0.0007(6)
C5 0.0216(8) 0.0256(8) 0.0225(8) 0.0014(6) 0.0018(6) 0.0017(6)
C6 0.0196(7) 0.0261(8) 0.0241(8) -0.0057(6) 0.0025(6) 0.0005(6)
C7 0.0232(8) 0.0312(8) 0.0236(8) -0.0013(7) 0.0075(6) -0.0033(7)
C8 0.0269(8) 0.0254(8) 0.0215(8) 0.0026(6) 0.0024(6) -0.0014(6)

loop_
_atom_type_symbol
_atom_type_description
_atom_type_scat_dispersion_real
_atom_type_scat_dispersion_imag
_atom_type_scat_source
C C 0.0033 0.0016 'International Tables Vol C Tables 4.2.6.8 and 6.1.1.4'
H H 0.0000 0.0000 'International Tables Vol C Tables 4.2.6.8 and 6.1.1.4'
N N 0.0061 0.0033 'International Tables Vol C Tables 4.2.6.8 and 6.1.1.4'
O O 0.0106 0.0060 'International Tables Vol C Tables 4.2.6.8 and 6.1.1.4'
Zn Zn 0.2839 1.4301 'International Tables Vol C Tables 4.2.6.8 and 6.1.1.4'

loop_
_geom_angle_atom_site_label_1
_geom_angle_atom_site_label_2
_geom_angle_atom_site_label_3
_geom_angle
_geom_angle_site_symmetry_1
_geom_angle_site_symmetry_3
O3 Zn1 O2 95.94(4) . .
O3 Zn1 O2 95.94(4) . 2
O2 Zn1 O2 168.12(7) . 2
O3 Zn1 N3 95.29(4) . 2
O2 Zn1 N3 88.76(5) . 2
O2 Zn1 N3 90.14(5) 2 2
O3 Zn1 N3 95.29(4) . .
O2 Zn1 N3 90.14(5) . .
O2 Zn1 N3 88.76(5) 2 .
N3 Zn1 N3 169.42(7) 2 .
O3 Zn1 O4 180.0 . .
O2 Zn1 O4 84.06(4) . .
O2 Zn1 O4 84.06(4) 2 .
N3 Zn1 O4 84.71(4) 2 .
N3 Zn1 O4 84.71(4) . .
Zn1 O2 H2 123.6 . .
Zn1 O2 H3 125.6 . .
H2 O2 H3 108.5 . .
Zn1 O3 H4 120.8 . .
Zn1 O4 H6 127.0 . .
C2 N1 N2 111.06(12) . .
C2 N1 C4 122.31(13) . .
N2 N1 C4 126.63(13) . .
C1 N2 N1 101.23(12) . .
C2 N3 C1 102.87(13) . .
C2 N3 Zn1 136.56(11) . .
C1 N3 Zn1 120.56(10) . .
N5 N4 C2 117.15(13) . .
N4 N5 C3 121.37(13) . .
N2 C1 N3 116.64(14) . .
N2 C1 H1 121.7 . .
N3 C1 H1 121.7 . .
N3 C2 N4 128.86(14) . .
N3 C2 N1 108.19(13) . .
N4 C2 N1 122.95(13) . .
N5 C3 C4 124.03(14) . .
N5 C3 C8 118.81(14) . .
C4 C3 C8 117.16(14) . .
C5 C4 N1 124.20(14) . .
C5 C4 C3 123.62(14) . .
N1 C4 C3 112.18(13) . .
C4 C5 C6 118.60(15) . .
C4 C5 H5 120.7 . .
C6 C5 H5 120.7 . .
O1 C6 C5 121.93(15) . .
O1 C6 C7 119.73(14) . .
C5 C6 C7 118.31(14) . .
C8 C7 C6 122.25(14) . .
C8 C7 H7 118.9 . .
C6 C7 H7 118.9 . .
C7 C8 C3 120.05(15) . .
C7 C8 H8 120.0 . .
C3 C8 H8 120.0 . .

loop_
_geom_bond_atom_site_label_1
_geom_bond_atom_site_label_2
_geom_bond_distance
_geom_bond_site_symmetry_2
Zn1 O3 2.0224(18) .
Zn1 O2 2.0877(12) .
Zn1 O2 2.0877(12) 2
Zn1 N3 2.1452(13) 2
Zn1 N3 2.1452(13) .
Zn1 O4 2.3218(19) .
O1 C6 1.2877(19) .
O2 H2 0.7996 .
O2 H3 0.7950 .
O3 H4 0.7821 .
O4 H6 0.7987 .
N1 C2 1.357(2) .
N1 N2 1.3625(18) .
N1 C4 1.3760(19) .
N2 C1 1.317(2) .
N3 C2 1.347(2) .
N3 C1 1.348(2) .
N4 N5 1.3212(18) .
N4 C2 1.356(2) .
N5 C3 1.349(2) .
C1 H1 0.9300 .
C3 C4 1.418(2) .
C3 C8 1.423(2) .
C4 C5 1.372(2) .
C5 C6 1.414(2) .
C5 H5 0.9300 .
C6 C7 1.434(2) .
C7 C8 1.356(2) .
C7 H7 0.9300 .
C8 H8 0.9300 .

loop_
_geom_torsion_atom_site_label_1
_geom_torsion_atom_site_label_2
_geom_torsion_atom_site_label_3
_geom_torsion_atom_site_label_4
_geom_torsion
_geom_torsion_site_symmetry_1
C2 N1 N2 C1 -0.54(17) .
C4 N1 N2 C1 178.91(15) .
O3 Zn1 N3 C2 -49.73(16) .
O2 Zn1 N3 C2 46.25(16) .
O2 Zn1 N3 C2 -145.58(16) 2
N3 Zn1 N3 C2 130.27(16) 2
O4 Zn1 N3 C2 130.27(16) .
O3 Zn1 N3 C1 131.13(12) .
O2 Zn1 N3 C1 -132.89(13) .
O2 Zn1 N3 C1 35.28(13) 2
N3 Zn1 N3 C1 -48.87(12) 2
O4 Zn1 N3 C1 -48.87(12) .
C2 N4 N5 C3 -0.4(2) .
N1 N2 C1 N3 0.55(18) .
C2 N3 C1 N2 -0.33(19) .
Zn1 N3 C1 N2 179.06(11) .
C1 N3 C2 N4 179.19(17) .
Zn1 N3 C2 N4 0.0(3) .
C1 N3 C2 N1 -0.04(17) .
Zn1 N3 C2 N1 -179.28(11) .
N5 N4 C2 N3 -179.79(16) .
N5 N4 C2 N1 -0.7(2) .
N2 N1 C2 N3 0.38(18) .
C4 N1 C2 N3 -179.10(13) .
N2 N1 C2 N4 -178.91(14) .
C4 N1 C2 N4 1.6(2) .
N4 N5 C3 C4 0.5(2) .
N4 N5 C3 C8 -179.47(14) .
C2 N1 C4 C5 178.45(15) .
N2 N1 C4 C5 -0.9(2) .
C2 N1 C4 C3 -1.4(2) .
N2 N1 C4 C3 179.24(14) .
N5 C3 C4 C5 -179.45(15) .
C8 C3 C4 C5 0.5(2) .
N5 C3 C4 N1 0.4(2) .
C8 C3 C4 N1 -179.66(13) .
N1 C4 C5 C6 -179.49(14) .
C3 C4 C5 C6 0.3(2) .
C4 C5 C6 O1 176.78(15) .
C4 C5 C6 C7 -1.2(2) .
O1 C6 C7 C8 -176.72(15) .
C5 C6 C7 C8 1.3(2) .
C6 C7 C8 C3 -0.4(2) .
N5 C3 C8 C7 179.53(15) .
C4 C3 C8 C7 -0.4(2) .
